data_4107875
loop_
_publ_author_name
'Ethel C. Garnier'
'Lanny S. Liebeskind'

_publ_section_title
;
 Organometallic Enantiomeric Scaffolding: General Access to 2-Substituted
 Oxa- and Azabicyclo[3.2.1]octenes via a Br\/onsted Acid Catalyzed [5 + 2]
 Cycloaddition Reaction
;
_journal_name_full 'Journal of the American Chemical Society'
_journal_page_first 7449
_journal_page_last 7458
_journal_paper_doi 10.1021/ja800664v
_journal_volume 130
_journal_year 2008
_chemical_formula_moiety 'C21 H18 B F3 Mo N6 O4'
_chemical_formula_sum 'C21 H18 B F3 Mo N6 O4'
_chemical_formula_weight 582.16
_chemical_name_systematic
; 
 ? 
;
_space_group_IT_number 33
_symmetry_cell_setting orthorhombic
_symmetry_space_group_name_Hall 'P 2c -2n'
_symmetry_space_group_name_H-M 'P n a 21'
_atom_sites_solution_hydrogens geom
_atom_sites_solution_primary direct
_atom_sites_solution_secondary difmap
_audit_creation_method SHELXL-97
_cell_angle_alpha 90.00
_cell_angle_beta 90.00
_cell_angle_gamma 90.00
_cell_formula_units_Z 4
_cell_length_a 13.697(2)
_cell_length_b 11.7074(16)
_cell_length_c 14.558(2)
_cell_measurement_reflns_used 5142
_cell_measurement_temperature 173(2)
_cell_measurement_theta_max 26.284
_cell_measurement_theta_min 2.233
_cell_volume 2334.5(6)
_computing_cell_refinement 'Bruker SMART'
_computing_data_collection 'Bruker SMART'
_computing_data_reduction 'Bruker SAINT'
_computing_molecular_graphics 'Bruker SHELXTL'
_computing_publication_material 'Bruker SHELXTL'
_computing_structure_refinement 'SHELXL-97 (Sheldrick, 1997)'
_computing_structure_solution 'SHELXS-97 (Sheldrick, 1990)'
_diffrn_ambient_temperature 173(2)
_diffrn_measured_fraction_theta_full 0.995
_diffrn_measured_fraction_theta_max 0.995
_diffrn_measurement_device_type 'CCD area detector'
_diffrn_measurement_method 'phi and omega scans'
_diffrn_radiation_monochromator graphite
_diffrn_radiation_source 'fine-focus sealed tube'
_diffrn_radiation_type MoK\a
_diffrn_radiation_wavelength 0.71073
_diffrn_reflns_av_R_equivalents 0.1475
_diffrn_reflns_av_sigmaI/netI 0.1207
_diffrn_reflns_limit_h_max 18
_diffrn_reflns_limit_h_min -18
_diffrn_reflns_limit_k_max 15
_diffrn_reflns_limit_k_min -15
_diffrn_reflns_limit_l_max 19
_diffrn_reflns_limit_l_min -19
_diffrn_reflns_number 30577
_diffrn_reflns_theta_full 28.39
_diffrn_reflns_theta_max 28.39
_diffrn_reflns_theta_min 2.23
_exptl_absorpt_coefficient_mu 0.627
_exptl_absorpt_correction_T_max 0.9633
_exptl_absorpt_correction_T_min 0.8743
_exptl_absorpt_correction_type multi-scan
_exptl_absorpt_process_details SADABS
_exptl_crystal_colour red
_exptl_crystal_density_diffrn 1.656
_exptl_crystal_description cubic
_exptl_crystal_F_000 1168
_exptl_crystal_size_max 0.22
_exptl_crystal_size_mid 0.17
_exptl_crystal_size_min 0.06
_refine_diff_density_max 0.789
_refine_diff_density_min -1.580
_refine_diff_density_rms 0.120
_refine_ls_abs_structure_details 'Flack H D (1983), Acta Cryst. A39, 876-881'
_refine_ls_abs_structure_Flack -0.02(6)
_refine_ls_extinction_method none
_refine_ls_goodness_of_fit_ref 1.033
_refine_ls_hydrogen_treatment constr
_refine_ls_matrix_type full
_refine_ls_number_parameters 325
_refine_ls_number_reflns 5809
_refine_ls_number_restraints 1
_refine_ls_restrained_S_all 1.033
_refine_ls_R_factor_all 0.1051
_refine_ls_R_factor_gt 0.0753
_refine_ls_shift/su_max 0.000
_refine_ls_shift/su_mean 0.000
_refine_ls_structure_factor_coef Fsqd
_refine_ls_weighting_details 'calc w=1/[\s^2^(Fo^2^)+(0.0682P)^2^+0.7109P] where P=(Fo^2^+2Fc^2^)/3'
_refine_ls_weighting_scheme calc
_refine_ls_wR_factor_gt 0.1447
_refine_ls_wR_factor_ref 0.1564
_reflns_number_gt 4387
_reflns_number_total 5809
_reflns_threshold_expression >2sigma(I)
_cod_data_source_file ja800664v-file002.cif
_cod_data_source_block 305bt
_cod_original_cell_volume 2334.4(6)
_cod_database_code 4107875

loop_
_symmetry_equiv_pos_as_xyz
'x, y, z'
'-x, -y, z+1/2'
'x+1/2, -y+1/2, z'
'-x+1/2, y+1/2, z+1/2'

loop_
_atom_site_label
_atom_site_type_symbol
_atom_site_fract_x
_atom_site_fract_y
_atom_site_fract_z
_atom_site_U_iso_or_equiv
_atom_site_adp_type
_atom_site_occupancy
_atom_site_symmetry_multiplicity
_atom_site_calc_flag
_atom_site_refinement_flags
B1 B 0.9256(7) 0.7174(8) 0.3735(7) 0.027(2) Uani 1 1 d .
H1B H 0.9308 0.7151 0.4419 0.032 Uiso 1 1 calc R
C1 C 1.1129(5) 0.6116(7) 0.2197(6) 0.0350(18) Uani 1 1 d .
H1 H 1.1398 0.5970 0.1607 0.042 Uiso 1 1 calc R
C2 C 1.1634(5) 0.5973(6) 0.3038(5) 0.0307(17) Uani 1 1 d .
H2 H 1.2283 0.5708 0.3122 0.037 Uiso 1 1 calc R
C3 C 1.0991(5) 0.6297(8) 0.3697(6) 0.031(2) Uani 1 1 d .
H3 H 1.1112 0.6314 0.4340 0.037 Uiso 1 1 calc R
C4 C 0.7142(6) 0.6122(6) 0.2461(5) 0.0336(18) Uani 1 1 d .
H4 H 0.6769 0.6023 0.1917 0.040 Uiso 1 1 calc R
C5 C 0.6829(5) 0.5826(6) 0.3333(6) 0.0320(17) Uani 1 1 d .
H5 H 0.6230 0.5473 0.3498 0.038 Uiso 1 1 calc R
C6 C 0.7566(6) 0.6151(6) 0.3903(6) 0.0356(19) Uani 1 1 d .
H6 H 0.7556 0.6091 0.4554 0.043 Uiso 1 1 calc R
C7 C 0.9231(5) 0.9769(6) 0.2378(5) 0.0225(14) Uani 1 1 d .
H7 H 0.9233 1.0180 0.1816 0.027 Uiso 1 1 calc R
C8 C 0.9256(5) 1.0261(6) 0.3239(5) 0.0284(16) Uani 1 1 d .
H8 H 0.9279 1.1054 0.3376 0.034 Uiso 1 1 calc R
C9 C 0.9242(5) 0.9379(7) 0.3855(5) 0.0294(16) Uani 1 1 d .
H9 H 0.9239 0.9451 0.4505 0.035 Uiso 1 1 calc R
C10 C 0.8071(7) 0.6374(8) 0.0392(6) 0.039(2) Uani 1 1 d .
H10 H 0.7400 0.6238 0.0641 0.047 Uiso 1 1 calc R
C11 C 0.8775(6) 0.5635(6) 0.0760(5) 0.0320(17) Uani 1 1 d .
H11 H 0.8614 0.4919 0.1102 0.038 Uiso 1 1 calc R
C12 C 0.9692(5) 0.5860(6) 0.0371(5) 0.0254(15) Uani 1 1 d .
H12 H 1.0238 0.5373 0.0607 0.030 Uiso 1 1 calc R
C13 C 0.9817(5) 0.6275(6) -0.0553(5) 0.0231(15) Uani 1 1 d .
C14 C 0.8079(6) 0.6661(9) -0.0601(6) 0.035(2) Uani 1 1 d .
H14A H 0.7744 0.6047 -0.0947 0.042 Uiso 1 1 calc R
H14B H 0.7711 0.7379 -0.0699 0.042 Uiso 1 1 calc R
C15 C 1.0663(6) 0.6231(6) -0.1005(5) 0.0251(16) Uani 1 1 d .
H15 H 1.1200 0.5891 -0.0696 0.030 Uiso 1 1 calc R
C16 C 1.0834(6) 0.6646(7) -0.1906(5) 0.0374(19) Uani 1 1 d .
H16 H 1.0291 0.6944 -0.2234 0.045 Uiso 1 1 calc R
C17 C 1.1703(6) 0.6650(6) -0.2329(6) 0.0368(18) Uani 1 1 d .
H17 H 1.2251 0.6313 -0.2033 0.044 Uiso 1 1 calc R
C18 C 1.1822(8) 0.7153(7) -0.3218(6) 0.048(2) Uani 1 1 d .
C19 C 1.2863(8) 0.7201(9) -0.3617(12) 0.070(3) Uani 1 1 d .
C20 C 1.0066(5) 0.8063(6) 0.0683(5) 0.0256(15) Uani 1 1 d .
C21 C 0.8244(5) 0.8351(7) 0.0791(5) 0.0287(16) Uani 1 1 d .
F1 F 1.3164(5) 0.8231(6) -0.3796(4) 0.086(2) Uani 1 1 d .
F2 F 1.3531(6) 0.6732(9) -0.3094(6) 0.129(4) Uani 1 1 d .
F3 F 1.2912(6) 0.6656(7) -0.4400(6) 0.126(4) Uani 1 1 d .
Mo1 Mo 0.91003(3) 0.72683(4) 0.14279(6) 0.02214(14) Uani 1 1 d .
N1 N 1.0225(4) 0.6484(5) 0.2349(4) 0.0253(13) Uani 1 1 d .
N2 N 1.0143(4) 0.6593(5) 0.3274(4) 0.0247(13) Uani 1 1 d .
N3 N 0.8029(5) 0.6561(6) 0.2489(5) 0.0282(16) Uani 1 1 d .
N4 N 0.8319(4) 0.6577(6) 0.3398(4) 0.0249(15) Uani 1 1 d .
N5 N 0.9204(4) 0.8628(5) 0.2448(4) 0.0200(12) Uani 1 1 d .
N6 N 0.9235(4) 0.8392(5) 0.3383(4) 0.0232(12) Uani 1 1 d .
O1 O 0.9057(4) 0.6795(6) -0.0955(4) 0.0311(14) Uani 1 1 d .
O2 O 1.0625(4) 0.8578(5) 0.0272(3) 0.0330(12) Uani 1 1 d .
O3 O 0.7796(4) 0.9029(5) 0.0410(4) 0.0388(13) Uani 1 1 d .
O4 O 1.1202(7) 0.7598(6) -0.3711(6) 0.075(2) Uani 1 1 d .

loop_
_atom_site_aniso_label
_atom_site_aniso_U_11
_atom_site_aniso_U_22
_atom_site_aniso_U_33
_atom_site_aniso_U_23
_atom_site_aniso_U_13
_atom_site_aniso_U_12
B1 0.029(5) 0.029(5) 0.022(4) 0.003(4) -0.001(3) -0.018(4)
C1 0.028(4) 0.031(4) 0.045(5) 0.002(4) 0.006(4) 0.000(3)
C2 0.019(3) 0.026(4) 0.046(5) 0.009(3) -0.002(3) 0.004(3)
C3 0.012(3) 0.040(5) 0.041(5) 0.010(4) 0.001(3) -0.003(3)
C4 0.041(5) 0.027(4) 0.033(4) -0.002(3) 0.003(3) -0.010(3)
C5 0.020(3) 0.031(4) 0.045(5) 0.002(4) 0.004(3) -0.004(3)
C6 0.037(5) 0.024(4) 0.046(5) 0.006(4) 0.014(4) -0.002(3)
C7 0.023(3) 0.020(3) 0.024(4) 0.001(3) 0.000(3) 0.007(3)
C8 0.024(4) 0.025(4) 0.037(4) -0.001(3) 0.000(3) 0.001(3)
C9 0.028(4) 0.034(4) 0.027(4) -0.010(3) 0.002(3) -0.005(3)
C10 0.035(5) 0.060(7) 0.022(5) -0.015(5) -0.003(4) -0.002(4)
C11 0.039(4) 0.017(4) 0.041(4) -0.007(3) 0.004(4) -0.009(3)
C12 0.029(4) 0.021(4) 0.026(4) 0.000(3) 0.008(3) -0.003(3)
C13 0.034(4) 0.013(3) 0.022(3) -0.010(3) -0.003(3) -0.002(3)
C14 0.020(4) 0.052(6) 0.033(5) -0.015(4) -0.001(3) 0.013(4)
C15 0.027(4) 0.019(4) 0.030(4) -0.006(3) 0.000(3) -0.002(3)
C16 0.051(5) 0.035(5) 0.026(4) -0.008(3) 0.008(3) -0.001(4)
C17 0.053(5) 0.027(4) 0.030(4) -0.007(3) 0.015(4) 0.006(3)
C18 0.077(7) 0.032(5) 0.036(5) 0.004(4) 0.015(5) 0.003(4)
C19 0.084(7) 0.067(6) 0.061(6) 0.031(7) 0.030(9) 0.001(6)
C20 0.022(4) 0.028(4) 0.027(4) -0.006(3) -0.002(3) 0.003(3)
C21 0.027(4) 0.029(4) 0.030(4) -0.010(3) 0.002(3) -0.001(3)
F1 0.119(5) 0.077(4) 0.061(5) 0.009(3) 0.020(4) -0.039(4)
F2 0.072(5) 0.177(9) 0.138(7) 0.089(7) 0.059(5) 0.044(6)
F3 0.148(7) 0.118(7) 0.112(7) -0.055(5) 0.100(6) -0.051(6)
Mo1 0.0231(2) 0.0222(2) 0.0212(2) -0.0002(4) 0.0028(4) 0.0005(2)
N1 0.027(3) 0.027(3) 0.021(3) 0.000(2) 0.006(2) 0.003(3)
N2 0.030(3) 0.018(3) 0.026(3) 0.005(3) -0.002(3) -0.012(3)
N3 0.019(3) 0.022(3) 0.044(5) -0.003(3) -0.005(3) -0.003(3)
N4 0.022(3) 0.025(3) 0.028(3) 0.008(3) 0.013(3) 0.003(3)
N5 0.021(3) 0.021(3) 0.018(3) 0.004(2) 0.006(2) -0.001(2)
N6 0.021(3) 0.035(4) 0.013(3) 0.000(2) 0.002(2) -0.001(2)
O1 0.029(3) 0.035(4) 0.029(3) 0.001(3) -0.005(2) 0.002(2)
O2 0.036(3) 0.031(3) 0.032(3) 0.006(2) 0.011(2) -0.003(2)
O3 0.043(3) 0.035(3) 0.038(3) 0.004(3) -0.007(3) 0.006(3)
O4 0.107(6) 0.085(5) 0.033(6) 0.019(4) 0.020(5) 0.020(4)

loop_
_atom_type_symbol
_atom_type_description
_atom_type_scat_dispersion_real
_atom_type_scat_dispersion_imag
_atom_type_scat_source
C C 0.0033 0.0016 'International Tables Vol C Tables 4.2.6.8 and 6.1.1.4'
H H 0.0000 0.0000 'International Tables Vol C Tables 4.2.6.8 and 6.1.1.4'
B B 0.0013 0.0007 'International Tables Vol C Tables 4.2.6.8 and 6.1.1.4'
N N 0.0061 0.0033 'International Tables Vol C Tables 4.2.6.8 and 6.1.1.4'
O O 0.0106 0.0060 'International Tables Vol C Tables 4.2.6.8 and 6.1.1.4'
Mo Mo -1.6832 0.6857 'International Tables Vol C Tables 4.2.6.8 and 6.1.1.4'
F F 0.0171 0.0103 'International Tables Vol C Tables 4.2.6.8 and 6.1.1.4'

loop_
_geom_angle_atom_site_label_1
_geom_angle_atom_site_label_2
_geom_angle_atom_site_label_3
_geom_angle
N6 B1 N4 107.7(7)
N6 B1 N2 106.4(6)
N4 B1 N2 108.5(7)
N6 B1 H1B 111.3
N4 B1 H1B 111.3
N2 B1 H1B 111.3
N1 C1 C2 110.5(7)
N1 C1 H1 124.8
C2 C1 H1 124.8
C3 C2 C1 105.2(7)
C3 C2 H2 127.4
C1 C2 H2 127.4
C2 C3 N2 107.8(8)
C2 C3 H3 126.1
N2 C3 H3 126.1
N3 C4 C5 110.7(7)
N3 C4 H4 124.6
C5 C4 H4 124.6
C6 C5 C4 105.0(7)
C6 C5 H5 127.5
C4 C5 H5 127.5
N4 C6 C5 109.6(7)
N4 C6 H6 125.2
C5 C6 H6 125.2
N5 C7 C8 110.4(6)
N5 C7 H7 124.8
C8 C7 H7 124.8
C9 C8 C7 106.2(7)
C9 C8 H8 126.9
C7 C8 H8 126.9
N6 C9 C8 108.3(7)
N6 C9 H9 125.9
C8 C9 H9 125.9
C11 C10 C14 120.4(8)
C11 C10 Mo1 67.1(4)
C14 C10 Mo1 121.9(7)
C11 C10 H10 113.3
C14 C10 H10 113.3
Mo1 C10 H10 113.3
C10 C11 C12 110.3(8)
C10 C11 Mo1 76.8(5)
C12 C11 Mo1 80.4(4)
C10 C11 H11 123.8
C12 C11 H11 123.8
Mo1 C11 H11 123.8
C11 C12 C13 123.1(7)
C11 C12 Mo1 64.3(4)
C13 C12 Mo1 114.0(5)
C11 C12 H12 115.1
C13 C12 H12 115.1
Mo1 C12 H12 115.1
C15 C13 O1 118.4(7)
C15 C13 C12 123.5(7)
O1 C13 C12 118.0(7)
O1 C14 C10 112.3(7)
O1 C14 H14A 109.2
C10 C14 H14A 109.2
O1 C14 H14B 109.2
C10 C14 H14B 109.2
H14A C14 H14B 107.9
C13 C15 C16 125.9(8)
C13 C15 H15 117.0
C16 C15 H15 117.0
C17 C16 C15 124.9(8)
C17 C16 H16 117.5
C15 C16 H16 117.5
C16 C17 C18 121.2(9)
C16 C17 H17 119.4
C18 C17 H17 119.4
O4 C18 C17 128.7(9)
O4 C18 C19 113.8(9)
C17 C18 C19 117.5(10)
F1 C19 F3 105.2(11)
F1 C19 F2 106.5(11)
F3 C19 F2 105.4(11)
F1 C19 C18 113.7(9)
F3 C19 C18 111.0(11)
F2 C19 C18 114.3(11)
O2 C20 Mo1 176.5(6)
O3 C21 Mo1 175.5(7)
C20 Mo1 C21 80.4(3)
C20 Mo1 N5 89.2(3)
C21 Mo1 N5 83.6(3)
C20 Mo1 C11 107.9(3)
C21 Mo1 C11 103.5(3)
N5 Mo1 C11 162.2(2)
C20 Mo1 N1 93.6(2)
C21 Mo1 N1 163.7(3)
N5 Mo1 N1 81.2(2)
C11 Mo1 N1 92.8(3)
C20 Mo1 N3 170.2(3)
C21 Mo1 N3 99.8(3)
N5 Mo1 N3 81.2(2)
C11 Mo1 N3 81.6(3)
N1 Mo1 N3 83.6(2)
C20 Mo1 C10 105.5(3)
C21 Mo1 C10 67.7(3)
N5 Mo1 C10 144.4(3)
C11 Mo1 C10 36.1(3)
N1 Mo1 C10 128.6(3)
N3 Mo1 C10 83.4(2)
C20 Mo1 C12 75.0(3)
C21 Mo1 C12 110.1(3)
N5 Mo1 C12 156.5(2)
C11 Mo1 C12 35.2(2)
N1 Mo1 C12 82.5(2)
N3 Mo1 C12 113.7(2)
C10 Mo1 C12 58.4(3)
C1 N1 N2 105.8(6)
C1 N1 Mo1 132.4(5)
N2 N1 Mo1 119.9(4)
N1 N2 C3 110.7(6)
N1 N2 B1 122.5(6)
C3 N2 B1 126.0(7)
C4 N3 N4 107.4(6)
C4 N3 Mo1 135.3(5)
N4 N3 Mo1 117.3(5)
C6 N4 N3 107.1(7)
C6 N4 B1 128.7(7)
N3 N4 B1 123.3(6)
C7 N5 N6 105.8(5)
C7 N5 Mo1 132.7(4)
N6 N5 Mo1 121.5(4)
C9 N6 N5 109.2(6)
C9 N6 B1 129.5(6)
N5 N6 B1 121.3(6)
C13 O1 C14 121.0(7)

loop_
_geom_bond_atom_site_label_1
_geom_bond_atom_site_label_2
_geom_bond_distance
B1 N6 1.515(11)
B1 N4 1.541(10)
B1 N2 1.545(12)
B1 H1B 1.0000
C1 N1 1.329(9)
C1 C2 1.416(11)
C1 H1 0.9500
C2 C3 1.357(11)
C2 H2 0.9500
C3 N2 1.360(9)
C3 H3 0.9500
C4 N3 1.321(10)
C4 C5 1.384(10)
C4 H4 0.9500
C5 C6 1.361(11)
C5 H5 0.9500
C6 N4 1.361(9)
C6 H6 0.9500
C7 N5 1.339(9)
C7 C8 1.379(9)
C7 H7 0.9500
C8 C9 1.368(11)
C8 H8 0.9500
C9 N6 1.345(9)
C9 H9 0.9500
C10 C11 1.402(12)
C10 C14 1.485(11)
C10 Mo1 2.315(8)
C10 H10 1.0000
C11 C12 1.402(9)
C11 Mo1 2.190(7)
C11 H11 1.0000
C12 C13 1.440(10)
C12 Mo1 2.397(7)
C12 H12 1.0000
C13 C15 1.334(10)
C13 O1 1.341(9)
C14 O1 1.444(9)
C14 H14A 0.9900
C14 H14B 0.9900
C15 C16 1.418(11)
C15 H15 0.9500
C16 C17 1.341(10)
C16 H16 0.9500
C17 C18 1.431(11)
C17 H17 0.9500
C18 O4 1.229(12)
C18 C19 1.541(14)
C19 F1 1.301(11)
C19 F3 1.308(18)
C19 F2 1.311(16)
C20 O2 1.143(8)
C20 Mo1 1.947(7)
C21 O3 1.147(9)
C21 Mo1 1.960(8)
Mo1 N5 2.182(6)
Mo1 N1 2.239(6)
Mo1 N3 2.285(7)
N1 N2 1.358(7)
N3 N4 1.382(8)
N5 N6 1.390(7)

loop_
_geom_torsion_atom_site_label_1
_geom_torsion_atom_site_label_2
_geom_torsion_atom_site_label_3
_geom_torsion_atom_site_label_4
_geom_torsion
N1 C1 C2 C3 -1.2(9)
C1 C2 C3 N2 1.2(9)
N3 C4 C5 C6 2.2(9)
C4 C5 C6 N4 -2.9(9)
N5 C7 C8 C9 -0.1(7)
C7 C8 C9 N6 1.5(7)
C14 C10 C11 C12 40.2(11)
Mo1 C10 C11 C12 -74.4(5)
C14 C10 C11 Mo1 114.6(8)
C10 C11 C12 C13 -31.1(10)
Mo1 C11 C12 C13 -103.1(6)
C10 C11 C12 Mo1 72.0(6)
C11 C12 C13 C15 -163.2(7)
Mo1 C12 C13 C15 122.8(7)
C11 C12 C13 O1 21.0(10)
Mo1 C12 C13 O1 -53.0(8)
C11 C10 C14 O1 -38.2(12)
Mo1 C10 C14 O1 42.2(10)
O1 C13 C15 C16 -2.9(11)
C12 C13 C15 C16 -178.6(7)
C13 C15 C16 C17 176.1(8)
C15 C16 C17 C18 -176.0(8)
C16 C17 C18 O4 -2.0(15)
C16 C17 C18 C19 175.3(9)
O4 C18 C19 F1 57.2(16)
C17 C18 C19 F1 -120.5(12)
O4 C18 C19 F3 -61.2(13)
C17 C18 C19 F3 121.1(11)
O4 C18 C19 F2 179.8(12)
C17 C18 C19 F2 2.0(15)
O2 C20 Mo1 C21 69(11)
O2 C20 Mo1 N5 -15(11)
O2 C20 Mo1 C11 170(10)
O2 C20 Mo1 N1 -96(11)
O2 C20 Mo1 N3 -23(12)
O2 C20 Mo1 C10 132(11)
O2 C20 Mo1 C12 -177(100)
O3 C21 Mo1 C20 -24(8)
O3 C21 Mo1 N5 67(8)
O3 C21 Mo1 C11 -130(8)
O3 C21 Mo1 N1 46(9)
O3 C21 Mo1 N3 147(8)
O3 C21 Mo1 C10 -135(8)
O3 C21 Mo1 C12 -94(8)
C10 C11 Mo1 C20 -91.9(6)
C12 C11 Mo1 C20 21.7(5)
C10 C11 Mo1 C21 -7.7(6)
C12 C11 Mo1 C21 105.9(5)
C10 C11 Mo1 N5 104.2(9)
C12 C11 Mo1 N5 -142.2(7)
C10 C11 Mo1 N1 173.5(5)
C12 C11 Mo1 N1 -72.9(5)
C10 C11 Mo1 N3 90.4(5)
C12 C11 Mo1 N3 -156.0(5)
C12 C11 Mo1 C10 113.6(7)
C10 C11 Mo1 C12 -113.6(7)
C11 C10 Mo1 C20 99.3(5)
C14 C10 Mo1 C20 -13.3(8)
C11 C10 Mo1 C21 171.9(6)
C14 C10 Mo1 C21 59.2(7)
C11 C10 Mo1 N5 -149.4(4)
C14 C10 Mo1 N5 97.9(7)
C14 C10 Mo1 C11 -112.6(9)
C11 C10 Mo1 N1 -8.3(7)
C14 C10 Mo1 N1 -121.0(7)
C11 C10 Mo1 N3 -84.7(5)
C14 C10 Mo1 N3 162.7(8)
C11 C10 Mo1 C12 38.4(5)
C14 C10 Mo1 C12 -74.3(7)
C11 C12 Mo1 C20 -158.6(5)
C13 C12 Mo1 C20 -41.9(5)
C11 C12 Mo1 C21 -84.9(5)
C13 C12 Mo1 C21 31.8(6)
C11 C12 Mo1 N5 152.1(5)
C13 C12 Mo1 N5 -91.2(8)
C13 C12 Mo1 C11 116.7(8)
C11 C12 Mo1 N1 105.7(5)
C13 C12 Mo1 N1 -137.6(5)
C11 C12 Mo1 N3 26.1(5)
C13 C12 Mo1 N3 142.8(5)
C11 C12 Mo1 C10 -39.3(5)
C13 C12 Mo1 C10 77.4(6)
C2 C1 N1 N2 0.7(8)
C2 C1 N1 Mo1 164.4(5)
C20 Mo1 N1 C1 -33.9(7)
C21 Mo1 N1 C1 -101.5(11)
N5 Mo1 N1 C1 -122.5(7)
C11 Mo1 N1 C1 74.3(7)
N3 Mo1 N1 C1 155.5(7)
C10 Mo1 N1 C1 79.2(8)
C12 Mo1 N1 C1 40.5(7)
C20 Mo1 N1 N2 128.0(5)
C21 Mo1 N1 N2 60.4(11)
N5 Mo1 N1 N2 39.4(5)
C11 Mo1 N1 N2 -123.8(5)
N3 Mo1 N1 N2 -42.6(5)
C10 Mo1 N1 N2 -118.9(5)
C12 Mo1 N1 N2 -157.6(5)
C1 N1 N2 C3 0.1(8)
Mo1 N1 N2 C3 -166.1(5)
C1 N1 N2 B1 170.5(6)
Mo1 N1 N2 B1 4.3(8)
C2 C3 N2 N1 -0.9(9)
C2 C3 N2 B1 -170.9(7)
N6 B1 N2 N1 -60.6(8)
N4 B1 N2 N1 55.0(9)
N6 B1 N2 C3 108.3(8)
N4 B1 N2 C3 -136.1(7)
C5 C4 N3 N4 -0.7(9)
C5 C4 N3 Mo1 -179.9(5)
C20 Mo1 N3 C4 141.6(14)
C21 Mo1 N3 C4 51.2(8)
N5 Mo1 N3 C4 133.1(8)
C11 Mo1 N3 C4 -51.1(8)
N1 Mo1 N3 C4 -144.9(8)
C10 Mo1 N3 C4 -14.7(8)
C12 Mo1 N3 C4 -66.0(8)
C20 Mo1 N3 N4 -37.5(18)
C21 Mo1 N3 N4 -128.0(5)
N5 Mo1 N3 N4 -46.1(5)
C11 Mo1 N3 N4 129.7(5)
N1 Mo1 N3 N4 36.0(5)
C10 Mo1 N3 N4 166.1(6)
C12 Mo1 N3 N4 114.9(5)
C5 C6 N4 N3 2.5(9)
C5 C6 N4 B1 172.2(8)
C4 N3 N4 C6 -1.1(8)
Mo1 N3 N4 C6 178.3(5)
C4 N3 N4 B1 -171.5(8)
Mo1 N3 N4 B1 7.9(9)
N6 B1 N4 C6 -115.7(8)
N2 B1 N4 C6 129.5(8)
N6 B1 N4 N3 52.5(10)
N2 B1 N4 N3 -62.3(9)
C8 C7 N5 N6 -1.3(7)
C8 C7 N5 Mo1 177.3(4)
C20 Mo1 N5 C7 44.2(6)
C21 Mo1 N5 C7 -36.3(6)
C11 Mo1 N5 C7 -151.1(8)
N1 Mo1 N5 C7 137.9(6)
N3 Mo1 N5 C7 -137.3(6)
C10 Mo1 N5 C7 -71.9(8)
C12 Mo1 N5 C7 91.3(8)
C20 Mo1 N5 N6 -137.5(5)
C21 Mo1 N5 N6 142.1(5)
C11 Mo1 N5 N6 27.3(10)
N1 Mo1 N5 N6 -43.7(4)
N3 Mo1 N5 N6 41.1(4)
C10 Mo1 N5 N6 106.5(6)
C12 Mo1 N5 N6 -90.3(7)
C8 C9 N6 N5 -2.4(7)
C8 C9 N6 B1 177.5(7)
C7 N5 N6 C9 2.3(7)
Mo1 N5 N6 C9 -176.5(4)
C7 N5 N6 B1 -177.6(6)
Mo1 N5 N6 B1 3.6(7)
N4 B1 N6 C9 119.8(7)
N2 B1 N6 C9 -124.0(7)
N4 B1 N6 N5 -60.3(9)
N2 B1 N6 N5 55.9(8)
C15 C13 O1 C14 166.4(7)
C12 C13 O1 C14 -17.6(10)
C10 C14 O1 C13 25.2(11)
